data_1514637
loop_
_publ_author_name
'Li, Zhanyong'
'Chifotides, Helen T.'
'Dunbar, Kim R.'

_publ_section_title
;
 Unprecedented partial paddlewheel dirhodium methyl isocyanide compounds
 with unusual structural and electronic properties: a comprehensive
 experimental and theoretical study
;
_journal_issue 12
_journal_name_full 'Chemical Science'
_journal_page_first 4470
_journal_paper_doi 10.1039/c3sc51641e
_journal_volume 4
_journal_year 2013
_chemical_formula_sum 'C42 H46 B2 F12 N10 O Rh2'
_chemical_formula_weight 1162.33
_chemical_name_systematic
;
?
;
_space_group_IT_number 14
_symmetry_space_group_name_Hall '-P 2ybc'
_symmetry_space_group_name_H-M 'P 1 21/c 1'
_atom_sites_solution_hydrogens geom
_atom_sites_solution_primary direct
_atom_sites_solution_secondary difmap
_audit_creation_method SHELXL-97
_cell_angle_alpha 90.00
_cell_angle_beta 100.66(3)
_cell_angle_gamma 90.00
_cell_formula_units_Z 4
_cell_length_a 11.042(2)
_cell_length_b 32.589(7)
_cell_length_c 14.243(3)
_cell_measurement_temperature 110(2)
_cell_volume 5036.9(18)
_computing_structure_refinement 'SHELXL-97 (Sheldrick, 2008)'
_computing_structure_solution 'SHELXS-97 (Sheldrick, 2008)'
_diffrn_ambient_temperature 110(2)
_diffrn_measured_fraction_theta_full 0.993
_diffrn_measured_fraction_theta_max 0.993
_diffrn_radiation_monochromator graphite
_diffrn_radiation_source 'fine-focus sealed tube'
_diffrn_radiation_type MoK\a
_diffrn_radiation_wavelength 0.71073
_diffrn_reflns_av_R_equivalents 0.0635
_diffrn_reflns_av_sigmaI/netI 0.0517
_diffrn_reflns_limit_h_max 13
_diffrn_reflns_limit_h_min -13
_diffrn_reflns_limit_k_max 41
_diffrn_reflns_limit_k_min -41
_diffrn_reflns_limit_l_max 17
_diffrn_reflns_limit_l_min -17
_diffrn_reflns_number 53723
_diffrn_reflns_theta_full 26.81
_diffrn_reflns_theta_max 26.81
_diffrn_reflns_theta_min 1.25
_exptl_absorpt_coefficient_mu 0.743
_exptl_absorpt_correction_T_max 0.9709
_exptl_absorpt_correction_T_min 0.9294
_exptl_absorpt_correction_type multi-scan
_exptl_absorpt_process_details 'SADABS v2.03 (Bruker, 2003)'
_exptl_crystal_colour red
_exptl_crystal_density_diffrn 1.533
_exptl_crystal_density_method 'not measured'
_exptl_crystal_description plate
_exptl_crystal_F_000 2336
_exptl_crystal_size_max 0.10
_exptl_crystal_size_mid 0.08
_exptl_crystal_size_min 0.04
_refine_diff_density_max 0.915
_refine_diff_density_min -0.928
_refine_diff_density_rms 0.102
_refine_ls_extinction_method none
_refine_ls_goodness_of_fit_ref 1.052
_refine_ls_hydrogen_treatment mixed
_refine_ls_matrix_type full
_refine_ls_number_parameters 630
_refine_ls_number_reflns 10690
_refine_ls_number_restraints 0
_refine_ls_restrained_S_all 1.052
_refine_ls_R_factor_all 0.0852
_refine_ls_R_factor_gt 0.0587
_refine_ls_shift/su_max 0.004
_refine_ls_shift/su_mean 0.000
_refine_ls_structure_factor_coef Fsqd
_refine_ls_weighting_details 'calc w=1/[\s^2^(Fo^2^)+(0.0449P)^2^+18.7840P] where P=(Fo^2^+2Fc^2^)/3'
_refine_ls_weighting_scheme calc
_refine_ls_wR_factor_gt 0.1314
_refine_ls_wR_factor_ref 0.1435
_reflns_number_gt 7850
_reflns_number_total 10690
_reflns_threshold_expression >2sigma(I)
_cod_data_source_file c3sc51641e.txt
_cod_data_source_block d:\xray\yong005\yong005
_cod_original_cell_volume 5036.7(17)
_cod_original_sg_symbol_H-M P21/c
_cod_database_code 1514637

loop_
_symmetry_equiv_pos_as_xyz
'x, y, z'
'-x, y+1/2, -z+1/2'
'-x, -y, -z'
'x, -y-1/2, z-1/2'

loop_
_atom_site_label
_atom_site_type_symbol
_atom_site_fract_x
_atom_site_fract_y
_atom_site_fract_z
_atom_site_U_iso_or_equiv
_atom_site_adp_type
_atom_site_occupancy
_atom_site_symmetry_multiplicity
_atom_site_calc_flag
_atom_site_refinement_flags
Rh1 Rh 0.93484(4) 0.153046(13) 0.69841(3) 0.03235(12) Uani 1 1 d .
Rh2 Rh 1.08536(4) 0.147648(12) 0.85889(3) 0.03090(11) Uani 1 1 d .
N9 N 0.7990(4) 0.15599(14) 0.5597(3) 0.0376(10) Uani 1 1 d .
N1 N 1.0164(4) 0.10022(14) 0.6654(3) 0.0356(10) Uani 1 1 d .
N2 N 1.1839(4) 0.10809(13) 0.7905(3) 0.0336(10) Uani 1 1 d .
N3 N 0.8172(4) 0.11899(13) 0.7631(3) 0.0345(10) Uani 1 1 d .
C20 C 1.1272(5) 0.08966(16) 0.7115(3) 0.0328(11) Uani 1 1 d .
H20 H 1.1684 0.0677 0.6866 0.039 Uiso 1 1 calc R
N4 N 0.9781(4) 0.10031(13) 0.8858(3) 0.0327(9) Uani 1 1 d .
F10 F 1.6495(3) 0.05378(11) 0.9693(2) 0.0533(9) Uani 1 1 d .
C7 C 0.8621(5) 0.09733(16) 0.8399(4) 0.0338(11) Uani 1 1 d .
H7 H 0.8089 0.0786 0.8635 0.041 Uiso 1 1 calc R
C5 C 0.6123(5) 0.1464(2) 0.6976(4) 0.0493(15) Uani 1 1 d .
H5 H 0.6425 0.1733 0.7141 0.059 Uiso 1 1 calc R
C21 C 1.3031(5) 0.09349(16) 0.8348(3) 0.0326(11) Uani 1 1 d .
C28 C 1.3466(7) 0.1443(2) 1.1671(5) 0.0650(19) Uani 1 1 d .
H28A H 1.3947 0.1188 1.1775 0.098 Uiso 1 1 calc R
H28B H 1.2951 0.1468 1.2160 0.098 Uiso 1 1 calc R
H28C H 1.4026 0.1678 1.1714 0.098 Uiso 1 1 calc R
C24 C 1.5353(5) 0.06709(19) 0.9252(4) 0.0401(13) Uani 1 1 d .
C13 C 1.1015(5) 0.04556(17) 0.9745(4) 0.0453(14) Uani 1 1 d .
H13 H 1.1321 0.0388 0.9183 0.054 Uiso 1 1 calc R
C27 C 1.2682(5) 0.14331(17) 1.0725(4) 0.0427(13) Uani 1 1 d .
C4 C 0.6911(5) 0.11305(18) 0.7191(4) 0.0382(12) Uani 1 1 d .
C26 C 1.3949(5) 0.12172(17) 0.8759(4) 0.0371(12) Uani 1 1 d .
H26 H 1.3772 0.1503 0.8726 0.045 Uiso 1 1 calc R
C22 C 1.3322(5) 0.05182(17) 0.8404(4) 0.0378(12) Uani 1 1 d .
H22 H 1.2719 0.0323 0.8134 0.045 Uiso 1 1 calc R
C25 C 1.5101(5) 0.10843(18) 0.9208(4) 0.0410(13) Uani 1 1 d .
H25 H 1.5711 0.1277 0.9483 0.049 Uiso 1 1 calc R
C8 C 1.0150(5) 0.07640(16) 0.9715(4) 0.0348(11) Uani 1 1 d .
C30 C 0.7133(6) 0.15526(17) 0.5000(4) 0.0440(14) Uani 1 1 d .
C29 C 0.6023(7) 0.1531(2) 0.4256(5) 0.0627(18) Uani 1 1 d .
H29A H 0.6077 0.1292 0.3847 0.094 Uiso 1 1 calc R
H29B H 0.5955 0.1781 0.3869 0.094 Uiso 1 1 calc R
H29C H 0.5296 0.1505 0.4555 0.094 Uiso 1 1 calc R
F6 F 0.4108(4) 0.21860(14) 0.0098(3) 0.0800(13) Uani 1 1 d .
F5 F 0.5999(4) 0.19912(14) 0.0831(4) 0.0890(14) Uani 1 1 d .
F7 F 0.5790(4) 0.25460(18) -0.0120(4) 0.117(2) Uani 1 1 d .
F8 F 0.5153(5) 0.2561(2) 0.1282(5) 0.128(2) Uani 1 1 d .
B2 B 0.5248(7) 0.2322(2) 0.0515(6) 0.0523(18) Uani 1 1 d .
N5 N 1.0552(4) 0.18398(15) 0.6324(3) 0.0403(11) Uani 1 1 d .
N6 N 0.8617(4) 0.20664(14) 0.7367(3) 0.0406(11) Uani 1 1 d .
N8 N 0.9830(4) 0.18381(14) 0.9306(3) 0.0356(10) Uani 1 1 d .
N7 N 1.1873(4) 0.19686(14) 0.8303(3) 0.0368(10) Uani 1 1 d .
C37 C 0.9339(5) 0.20144(19) 0.9811(4) 0.0433(14) Uani 1 1 d .
C33 C 0.8171(5) 0.23566(18) 0.7615(4) 0.0423(13) Uani 1 1 d .
C17 C 0.9664(5) 0.07765(16) 0.5801(3) 0.0348(12) Uani 1 1 d .
C16 C 0.8993(6) 0.0427(2) 0.5847(5) 0.0614(18) Uani 1 1 d .
H16 H 0.8869 0.0329 0.6450 0.074 Uiso 1 1 calc R
C12 C 1.1439(6) 0.02441(19) 1.0579(5) 0.0545(17) Uani 1 1 d .
H12 H 1.2053 0.0038 1.0598 0.065 Uiso 1 1 calc R
C3 C 0.6453(6) 0.0743(2) 0.6959(4) 0.0500(15) Uani 1 1 d .
H3 H 0.6975 0.0511 0.7099 0.060 Uiso 1 1 calc R
C23 C 1.4492(5) 0.03833(19) 0.8852(4) 0.0436(14) Uani 1 1 d .
H23 H 1.4689 0.0099 0.8881 0.052 Uiso 1 1 calc R
C35 C 1.2495(5) 0.22317(17) 0.8188(4) 0.0393(12) Uani 1 1 d .
C34 C 0.7588(7) 0.2718(2) 0.7953(5) 0.0598(18) Uani 1 1 d .
H34A H 0.7080 0.2857 0.7408 0.090 Uiso 1 1 calc R
H34B H 0.8225 0.2906 0.8271 0.090 Uiso 1 1 calc R
H34C H 0.7067 0.2632 0.8405 0.090 Uiso 1 1 calc R
C2 C 0.5197(6) 0.0690(2) 0.6511(5) 0.0587(18) Uani 1 1 d .
H2 H 0.4865 0.0424 0.6359 0.070 Uiso 1 1 calc R
C1 C 0.4493(6) 0.1030(3) 0.6310(4) 0.0592(19) Uani 1 1 d .
C6 C 0.4910(6) 0.1414(2) 0.6529(5) 0.0577(18) Uani 1 1 d .
H6 H 0.4383 0.1645 0.6379 0.069 Uiso 1 1 calc R
C36 C 1.3327(6) 0.2566(2) 0.8021(5) 0.0603(18) Uani 1 1 d .
H36A H 1.4087 0.2553 0.8501 0.090 Uiso 1 1 calc R
H36B H 1.2921 0.2831 0.8070 0.090 Uiso 1 1 calc R
H36C H 1.3526 0.2538 0.7382 0.090 Uiso 1 1 calc R
N10 N 1.2084(4) 0.14215(13) 0.9982(3) 0.0373(10) Uani 1 1 d .
F12 F 0.3284(3) 0.09716(17) 0.5846(3) 0.0861(15) Uani 1 1 d .
F11 F 1.1414(6) 0.01173(16) 1.2190(3) 0.1115(19) Uani 1 1 d .
C31 C 1.1180(6) 0.2012(2) 0.5923(4) 0.0530(16) Uani 1 1 d .
C9 C 0.9699(9) 0.0850(2) 1.0530(5) 0.082(3) Uani 1 1 d .
H9 H 0.9086 0.1055 1.0523 0.098 Uiso 1 1 calc R
C32 C 1.2011(7) 0.2240(3) 0.5403(5) 0.091(3) Uani 1 1 d .
H32A H 1.1767 0.2189 0.4716 0.137 Uiso 1 1 calc R
H32B H 1.2861 0.2147 0.5620 0.137 Uiso 1 1 calc R
H32C H 1.1955 0.2534 0.5528 0.137 Uiso 1 1 calc R
C11 C 1.0981(8) 0.0331(2) 1.1356(5) 0.073(2) Uani 1 1 d .
C15 C 0.8485(7) 0.0213(3) 0.5010(8) 0.090(3) Uani 1 1 d .
H15 H 0.7999 -0.0025 0.5040 0.108 Uiso 1 1 calc R
O1 O 0.5513(5) 0.07764(14) 0.2734(3) 0.0685(13) Uani 1 1 d .
F1 F 0.1630(5) 0.15480(16) 0.3317(4) 0.1105(19) Uani 1 1 d .
F3 F -0.0394(5) 0.15226(17) 0.2530(6) 0.130(2) Uani 1 1 d .
F9 F 0.8216(6) 0.01375(18) 0.3358(4) 0.143(3) Uani 1 1 d .
F2 F 0.0379(5) 0.20673(19) 0.3369(5) 0.140(3) Uani 1 1 d .
F4 F 0.0925(5) 0.1942(2) 0.2042(5) 0.145(3) Uani 1 1 d .
C41 C 0.6105(7) 0.0730(2) 0.1930(5) 0.0659(19) Uani 1 1 d .
H41A H 0.5477 0.0703 0.1340 0.079 Uiso 1 1 calc R
H41B H 0.6616 0.0479 0.2005 0.079 Uiso 1 1 calc R
C38 C 0.8710(7) 0.2238(3) 1.0472(5) 0.075(2) Uani 1 1 d .
H38A H 0.7884 0.2124 1.0444 0.112 Uiso 1 1 calc R
H38B H 0.8644 0.2529 1.0291 0.112 Uiso 1 1 calc R
H38C H 0.9182 0.2212 1.1123 0.112 Uiso 1 1 calc R
C42 C 0.6902(7) 0.1098(3) 0.1856(6) 0.082(2) Uani 1 1 d .
H42A H 0.6390 0.1346 0.1772 0.123 Uiso 1 1 calc R
H42B H 0.7314 0.1066 0.1307 0.123 Uiso 1 1 calc R
H42C H 0.7523 0.1123 0.2442 0.123 Uiso 1 1 calc R
C14 C 0.8700(9) 0.0353(3) 0.4161(6) 0.088(3) Uani 1 1 d .
C19 C 0.9834(9) 0.0913(2) 0.4922(5) 0.084(3) Uani 1 1 d .
H19 H 1.0301 0.1154 0.4871 0.100 Uiso 1 1 calc R
C39 C 0.4733(10) 0.0438(3) 0.2831(6) 0.097(3) Uani 1 1 d .
H39A H 0.5214 0.0180 0.2894 0.116 Uiso 1 1 calc R
H39B H 0.4071 0.0416 0.2261 0.116 Uiso 1 1 calc R
B1 B 0.0602(9) 0.1750(3) 0.2853(8) 0.073(3) Uani 1 1 d .
C40 C 0.4169(13) 0.0507(3) 0.3731(7) 0.132(5) Uani 1 1 d .
H40A H 0.4824 0.0576 0.4271 0.198 Uiso 1 1 calc R
H40B H 0.3750 0.0257 0.3878 0.198 Uiso 1 1 calc R
H40C H 0.3574 0.0733 0.3617 0.198 Uiso 1 1 calc R
C10 C 1.0146(11) 0.0633(3) 1.1373(5) 0.111(4) Uani 1 1 d .
H10 H 0.9866 0.0697 1.1948 0.134 Uiso 1 1 calc R
C18 C 0.9313(12) 0.0693(3) 0.4101(5) 0.116(4) Uani 1 1 d .
H18 H 0.9406 0.0791 0.3491 0.139 Uiso 1 1 calc R

loop_
_atom_site_aniso_label
_atom_site_aniso_U_11
_atom_site_aniso_U_22
_atom_site_aniso_U_33
_atom_site_aniso_U_23
_atom_site_aniso_U_13
_atom_site_aniso_U_12
Rh1 0.0345(2) 0.0400(2) 0.0249(2) 0.00340(16) 0.01173(16) 0.00347(18)
Rh2 0.0328(2) 0.0380(2) 0.0244(2) 0.00055(16) 0.01176(15) 0.00221(17)
N9 0.040(3) 0.043(3) 0.032(2) 0.0041(19) 0.014(2) 0.005(2)
N1 0.037(3) 0.048(3) 0.023(2) -0.0007(18) 0.0075(18) 0.001(2)
N2 0.030(2) 0.047(3) 0.026(2) 0.0005(19) 0.0095(17) 0.0047(19)
N3 0.032(2) 0.043(3) 0.030(2) 0.0039(18) 0.0107(18) 0.0041(19)
C20 0.039(3) 0.037(3) 0.026(2) 0.002(2) 0.016(2) 0.003(2)
N4 0.036(2) 0.038(2) 0.025(2) 0.0032(17) 0.0098(18) 0.0048(19)
F10 0.0343(18) 0.074(2) 0.051(2) 0.0053(18) 0.0076(15) 0.0128(17)
C7 0.035(3) 0.038(3) 0.031(3) 0.000(2) 0.012(2) 0.001(2)
C5 0.038(3) 0.067(4) 0.045(3) 0.014(3) 0.013(3) 0.009(3)
C21 0.033(3) 0.040(3) 0.028(3) 0.003(2) 0.013(2) 0.008(2)
C28 0.070(5) 0.068(5) 0.051(4) -0.004(3) -0.006(3) 0.007(4)
C24 0.027(3) 0.061(4) 0.035(3) 0.003(3) 0.013(2) 0.010(3)
C13 0.048(3) 0.037(3) 0.056(4) 0.012(3) 0.025(3) 0.005(3)
C27 0.045(3) 0.043(3) 0.040(3) -0.002(2) 0.008(3) 0.005(3)
C4 0.038(3) 0.052(3) 0.028(3) 0.005(2) 0.014(2) -0.001(3)
C26 0.038(3) 0.039(3) 0.037(3) -0.001(2) 0.013(2) -0.002(2)
C22 0.040(3) 0.045(3) 0.030(3) -0.004(2) 0.011(2) 0.000(2)
C25 0.032(3) 0.054(4) 0.038(3) 0.001(3) 0.009(2) 0.001(3)
C8 0.040(3) 0.034(3) 0.031(3) 0.006(2) 0.010(2) 0.002(2)
C30 0.057(4) 0.039(3) 0.037(3) 0.005(2) 0.011(3) -0.004(3)
C29 0.067(5) 0.068(5) 0.048(4) 0.001(3) -0.004(3) -0.012(4)
F6 0.051(2) 0.089(3) 0.096(3) 0.001(3) 0.002(2) -0.014(2)
F5 0.076(3) 0.073(3) 0.113(4) 0.016(3) 0.007(3) 0.010(2)
F7 0.063(3) 0.138(5) 0.149(5) 0.074(4) 0.013(3) -0.007(3)
F8 0.102(4) 0.138(5) 0.140(5) -0.073(4) 0.010(4) 0.002(4)
B2 0.037(4) 0.053(4) 0.066(5) 0.004(4) 0.008(3) 0.004(3)
N5 0.039(3) 0.049(3) 0.034(2) 0.007(2) 0.008(2) 0.000(2)
N6 0.045(3) 0.046(3) 0.032(2) 0.006(2) 0.009(2) 0.009(2)
N8 0.038(3) 0.043(3) 0.027(2) -0.0016(19) 0.0093(19) 0.001(2)
N7 0.041(3) 0.041(3) 0.028(2) -0.0010(19) 0.0069(19) 0.004(2)
C37 0.037(3) 0.062(4) 0.029(3) -0.006(3) 0.004(2) 0.008(3)
C33 0.050(4) 0.042(3) 0.036(3) 0.007(2) 0.014(3) 0.008(3)
C17 0.037(3) 0.043(3) 0.024(2) -0.001(2) 0.005(2) 0.009(2)
C16 0.065(4) 0.058(4) 0.070(5) -0.024(3) 0.033(4) -0.016(3)
C12 0.039(3) 0.047(4) 0.078(5) 0.018(3) 0.010(3) 0.006(3)
C3 0.041(3) 0.063(4) 0.047(4) 0.005(3) 0.012(3) 0.001(3)
C23 0.047(3) 0.052(3) 0.036(3) 0.001(3) 0.017(3) 0.014(3)
C35 0.043(3) 0.039(3) 0.037(3) 0.001(2) 0.011(2) 0.002(3)
C34 0.074(5) 0.051(4) 0.056(4) 0.000(3) 0.019(4) 0.021(3)
C2 0.049(4) 0.082(5) 0.046(4) 0.008(3) 0.011(3) -0.015(4)
C1 0.033(3) 0.113(6) 0.035(3) 0.017(4) 0.014(3) -0.002(4)
C6 0.041(4) 0.089(5) 0.046(4) 0.020(3) 0.016(3) 0.015(4)
C36 0.064(4) 0.047(4) 0.074(5) 0.011(3) 0.022(4) -0.011(3)
N10 0.044(3) 0.040(3) 0.031(2) -0.0005(19) 0.014(2) 0.000(2)
F12 0.033(2) 0.168(5) 0.058(2) 0.017(3) 0.0087(18) -0.010(2)
F11 0.176(5) 0.094(4) 0.054(3) 0.038(3) -0.005(3) 0.041(4)
C31 0.043(4) 0.080(5) 0.036(3) 0.018(3) 0.009(3) -0.004(3)
C9 0.137(7) 0.077(5) 0.044(4) 0.026(3) 0.048(4) 0.064(5)
C32 0.067(5) 0.149(8) 0.058(5) 0.042(5) 0.011(4) -0.036(5)
C11 0.107(6) 0.053(4) 0.051(4) 0.018(3) -0.004(4) 0.020(4)
C15 0.054(5) 0.093(6) 0.125(8) -0.065(6) 0.023(5) -0.020(4)
O1 0.092(4) 0.055(3) 0.058(3) -0.001(2) 0.013(3) -0.003(3)
F1 0.108(4) 0.106(4) 0.119(4) 0.052(3) 0.026(3) 0.041(3)
F3 0.097(4) 0.087(4) 0.209(7) -0.046(4) 0.037(4) -0.037(3)
F9 0.168(6) 0.126(5) 0.096(4) -0.073(3) -0.078(4) 0.075(4)
F2 0.082(4) 0.116(5) 0.199(7) -0.068(5) -0.032(4) 0.019(3)
F4 0.092(4) 0.194(7) 0.133(5) 0.078(5) -0.022(4) -0.003(4)
C41 0.076(5) 0.064(5) 0.057(4) -0.005(3) 0.012(4) 0.007(4)
C38 0.065(5) 0.113(6) 0.046(4) -0.029(4) 0.009(3) 0.036(4)
C42 0.062(5) 0.086(6) 0.099(6) -0.008(5) 0.014(4) -0.012(4)
C14 0.093(6) 0.093(7) 0.061(5) -0.044(5) -0.032(5) 0.038(5)
C19 0.168(9) 0.056(4) 0.033(3) -0.004(3) 0.034(4) -0.010(5)
C39 0.163(10) 0.061(5) 0.078(6) -0.004(4) 0.051(6) -0.024(6)
B1 0.066(6) 0.054(5) 0.096(7) 0.007(5) 0.006(5) 0.001(4)
C40 0.256(15) 0.082(7) 0.077(6) -0.028(5) 0.077(8) -0.060(8)
C10 0.216(12) 0.095(6) 0.033(4) 0.023(4) 0.051(5) 0.080(7)
C18 0.240(14) 0.076(6) 0.026(4) -0.010(4) 0.012(6) 0.034(8)

loop_
_atom_type_symbol
_atom_type_description
_atom_type_scat_dispersion_real
_atom_type_scat_dispersion_imag
_atom_type_scat_source
C C 0.0033 0.0016 'International Tables Vol C Tables 4.2.6.8 and 6.1.1.4'
H H 0.0000 0.0000 'International Tables Vol C Tables 4.2.6.8 and 6.1.1.4'
B B 0.0013 0.0007 'International Tables Vol C Tables 4.2.6.8 and 6.1.1.4'
N N 0.0061 0.0033 'International Tables Vol C Tables 4.2.6.8 and 6.1.1.4'
O O 0.0106 0.0060 'International Tables Vol C Tables 4.2.6.8 and 6.1.1.4'
F F 0.0171 0.0103 'International Tables Vol C Tables 4.2.6.8 and 6.1.1.4'
Rh Rh -1.1178 0.9187 'International Tables Vol C Tables 4.2.6.8 and 6.1.1.4'

loop_
_geom_angle_atom_site_label_1
_geom_angle_atom_site_label_2
_geom_angle_atom_site_label_3
_geom_angle
N5 Rh1 N1 87.57(18)
N5 Rh1 N6 91.37(19)
N1 Rh1 N6 176.88(18)
N5 Rh1 N3 177.00(18)
N1 Rh1 N3 89.42(17)
N6 Rh1 N3 91.63(18)
N5 Rh1 N9 87.66(17)
N1 Rh1 N9 94.86(16)
N6 Rh1 N9 88.03(17)
N3 Rh1 N9 92.45(16)
N5 Rh1 Rh2 94.31(13)
N1 Rh1 Rh2 84.64(12)
N6 Rh1 Rh2 92.51(13)
N3 Rh1 Rh2 85.56(12)
N9 Rh1 Rh2 177.95(12)
N4 Rh2 N8 86.98(17)
N4 Rh2 N7 177.65(17)
N8 Rh2 N7 91.31(18)
N4 Rh2 N2 89.51(17)
N8 Rh2 N2 176.36(17)
N7 Rh2 N2 92.22(17)
N4 Rh2 N10 93.00(16)
N8 Rh2 N10 84.36(16)
N7 Rh2 N10 88.44(17)
N2 Rh2 N10 94.85(16)
N4 Rh2 Rh1 85.18(12)
N8 Rh2 Rh1 94.53(12)
N7 Rh2 Rh1 93.34(12)
N2 Rh2 Rh1 86.15(12)
N10 Rh2 Rh1 177.93(12)
C30 N9 Rh1 166.5(4)
C20 N1 C17 117.4(4)
C20 N1 Rh1 120.9(3)
C17 N1 Rh1 120.6(3)
C20 N2 C21 118.3(4)
C20 N2 Rh2 118.7(3)
C21 N2 Rh2 121.7(3)
C7 N3 C4 118.5(4)
C7 N3 Rh1 119.3(4)
C4 N3 Rh1 121.5(3)
N1 C20 N2 123.4(5)
C7 N4 C8 118.3(4)
C7 N4 Rh2 120.4(3)
C8 N4 Rh2 119.2(3)
N3 C7 N4 123.3(5)
C6 C5 C4 121.5(7)
C22 C21 C26 118.0(5)
C22 C21 N2 122.2(5)
C26 C21 N2 119.8(5)
F10 C24 C25 119.5(5)
F10 C24 C23 118.6(5)
C25 C24 C23 121.9(5)
C12 C13 C8 120.9(6)
N10 C27 C28 178.8(7)
C3 C4 C5 118.5(6)
C3 C4 N3 120.9(5)
C5 C4 N3 120.6(5)
C25 C26 C21 121.0(5)
C21 C22 C23 121.0(5)
C24 C25 C26 119.3(5)
C9 C8 C13 118.6(5)
C9 C8 N4 121.0(5)
C13 C8 N4 120.3(5)
N9 C30 C29 177.9(6)
F8 B2 F6 109.5(6)
F8 B2 F7 109.3(7)
F6 B2 F7 111.3(6)
F8 B2 F5 108.4(7)
F6 B2 F5 109.8(6)
F7 B2 F5 108.6(6)
C31 N5 Rh1 177.0(5)
C33 N6 Rh1 176.3(5)
C37 N8 Rh2 170.9(4)
C35 N7 Rh2 175.6(5)
N8 C37 C38 179.3(7)
N6 C33 C34 178.1(6)
C16 C17 C19 118.7(6)
C16 C17 N1 120.7(5)
C19 C17 N1 120.6(6)
C17 C16 C15 120.5(7)
C11 C12 C13 119.3(6)
C4 C3 C2 120.2(6)
C24 C23 C22 118.8(5)
N7 C35 C36 178.2(6)
C1 C2 C3 117.9(7)
C6 C1 C2 123.5(6)
C6 C1 F12 119.5(7)
C2 C1 F12 116.9(7)
C1 C6 C5 118.4(6)
C27 N10 Rh2 172.8(4)
N5 C31 C32 179.6(9)
C8 C9 C10 119.7(6)
C12 C11 C10 122.4(6)
C12 C11 F11 118.9(7)
C10 C11 F11 118.6(7)
C14 C15 C16 118.9(8)
C39 O1 C41 111.8(6)
O1 C41 C42 109.5(6)
C18 C14 C15 121.5(7)
C18 C14 F9 120.4(10)
C15 C14 F9 118.1(10)
C17 C19 C18 119.4(8)
O1 C39 C40 108.1(7)
F2 B1 F3 113.6(8)
F2 B1 F1 109.4(8)
F3 B1 F1 117.0(8)
F2 B1 F4 102.1(8)
F3 B1 F4 106.2(9)
F1 B1 F4 107.1(8)
C11 C10 C9 119.0(7)
C14 C18 C19 121.0(8)

loop_
_geom_bond_atom_site_label_1
_geom_bond_atom_site_label_2
_geom_bond_distance
Rh1 N5 2.032(5)
Rh1 N1 2.038(4)
Rh1 N6 2.040(5)
Rh1 N3 2.052(4)
Rh1 N9 2.251(5)
Rh1 Rh2 2.5714(10)
Rh2 N4 2.025(4)
Rh2 N8 2.033(4)
Rh2 N7 2.043(5)
Rh2 N2 2.046(4)
Rh2 N10 2.195(5)
N9 C30 1.150(7)
N1 C20 1.322(7)
N1 C17 1.440(6)
N2 C20 1.326(6)
N2 C21 1.432(6)
N3 C7 1.319(6)
N3 C4 1.431(7)
N4 C7 1.329(7)
N4 C8 1.442(6)
F10 C24 1.371(6)
C5 C6 1.382(9)
C5 C4 1.391(8)
C21 C22 1.395(7)
C21 C26 1.413(7)
C28 C27 1.461(9)
C24 C25 1.375(8)
C24 C23 1.381(8)
C13 C12 1.378(8)
C13 C8 1.381(7)
C27 N10 1.140(7)
C4 C3 1.377(8)
C26 C25 1.383(8)
C22 C23 1.402(8)
C8 C9 1.374(8)
C30 C29 1.466(9)
F6 B2 1.363(8)
F5 B2 1.383(8)
F7 B2 1.382(9)
F8 B2 1.363(9)
N5 C31 1.127(7)
N6 C33 1.151(7)
N8 C37 1.135(7)
N7 C35 1.130(7)
C37 C38 1.463(8)
C33 C34 1.466(8)
C17 C16 1.366(8)
C17 C19 1.373(8)
C16 C15 1.406(10)
C12 C11 1.330(10)
C3 C2 1.426(9)
C35 C36 1.473(8)
C2 C1 1.354(10)
C1 C6 1.352(10)
C1 F12 1.388(7)
F11 C11 1.383(7)
C31 C32 1.481(9)
C9 C10 1.402(9)
C11 C10 1.351(11)
C15 C14 1.353(13)
O1 C39 1.423(9)
O1 C41 1.427(8)
F1 B1 1.372(10)
F3 B1 1.336(11)
F9 C14 1.364(8)
F2 B1 1.317(11)
F4 B1 1.416(11)
C41 C42 1.503(10)
C14 C18 1.309(14)
C19 C18 1.402(11)
C39 C40 1.542(11)
